data_4066082
loop_
_publ_author_name
'Tanabe, Makoto'
'Hanzawa, Masaya'
'Osakada, Kohtaro'

_publ_section_title
;
 Preparation and Thermal Reaction of Tetrastannapalladacyclopentane.
 Sn&#x2212;Sn Bond Formation and Cleavage
;
_journal_issue 16
_journal_name_full Organometallics
_journal_page_first 3535
_journal_paper_doi 10.1021/om100281t
_journal_volume 29
_journal_year 2010
_chemical_formula_moiety 'C42 H46 P2 Pd Sn2 '
_chemical_formula_sum 'C42 H46 P2 Pd Sn2'
_chemical_formula_weight 956.55
_space_group_IT_number 14
_symmetry_cell_setting monoclinic
_symmetry_Int_Tables_number 14
_symmetry_space_group_name_Hall '-P 2yn'
_symmetry_space_group_name_H-M 'P 1 21/n 1'
_cell_angle_alpha 90.0000
_cell_angle_beta 96.006(2)
_cell_angle_gamma 90.0000
_cell_formula_units_Z 4
_cell_length_a 11.6524(19)
_cell_length_b 27.857(4)
_cell_length_c 12.180(2)
_cell_measurement_reflns_used 12413
_cell_measurement_temperature 113.1
_cell_measurement_theta_max 27.5
_cell_measurement_theta_min 3.2
_cell_volume 3931.9(11)
_computing_cell_refinement CrystalClear
_computing_data_collection CrystalClear
_computing_data_reduction CrystalStructure
_computing_publication_material 'CrystalStructure 3.8'
_computing_structure_refinement SHELXL
_computing_structure_solution SHELXS97
_diffrn_ambient_temperature 113(2)
_diffrn_detector_area_resol_mean 7.31
_diffrn_measured_fraction_theta_full 0.997
_diffrn_measured_fraction_theta_max 0.997
_diffrn_measurement_device_type 'Rigaku Saturn'
_diffrn_measurement_method \w
_diffrn_radiation_type 'Mo K\a'
_diffrn_radiation_wavelength 0.71070
_diffrn_reflns_av_R_equivalents 0.033
_diffrn_reflns_limit_h_max 15
_diffrn_reflns_limit_h_min -15
_diffrn_reflns_limit_k_max 30
_diffrn_reflns_limit_k_min -36
_diffrn_reflns_limit_l_max 14
_diffrn_reflns_limit_l_min -15
_diffrn_reflns_number 31694
_diffrn_reflns_theta_full 27.48
_diffrn_reflns_theta_max 27.48
_exptl_absorpt_coefficient_mu 1.822
_exptl_absorpt_correction_T_max 0.789
_exptl_absorpt_correction_T_min 0.566
_exptl_absorpt_correction_type multi-scan
_exptl_absorpt_process_details 'Jacobson, R. (1998) Private communication'
_exptl_crystal_colour yellow
_exptl_crystal_density_diffrn 1.616
_exptl_crystal_density_method 'not measured'
_exptl_crystal_description prism
_exptl_crystal_F_000 1896.00
_exptl_crystal_size_max 0.42
_exptl_crystal_size_mid 0.28
_exptl_crystal_size_min 0.13
_refine_diff_density_max 1.47
_refine_diff_density_min -0.71
_refine_ls_extinction_method none
_refine_ls_goodness_of_fit_ref 0.992
_refine_ls_hydrogen_treatment refall
_refine_ls_number_parameters 425
_refine_ls_number_reflns 8991
_refine_ls_R_factor_all 0.0382
_refine_ls_R_factor_gt 0.0312
_refine_ls_shift/su_max 0.0010
_refine_ls_structure_factor_coef Fsqd
_refine_ls_weighting_details 'w = 1/[\s^2^(Fo^2^)+(0.0500P)^2^+0.0000P] where P=(Fo^2^+2Fc^2^)/3'
_refine_ls_weighting_scheme calc
_refine_ls_wR_factor_gt 0.0769
_refine_ls_wR_factor_ref 0.0818
_reflns_number_gt 7599
_reflns_number_total 8991
_reflns_threshold_expression F^2^>2.0\s(F^2^)
_cod_data_source_file om100281t_si_001.cif
_cod_data_source_block '__complex1'
_cod_original_formula_sum 'C42 H46 P2 Pd Sn2 '
_cod_database_code 4066082

loop_
_symmetry_equiv_pos_site_id
_symmetry_equiv_pos_as_xyz
1 +X,+Y,+Z
2 1/2-X,1/2+Y,1/2-Z
3 -X,-Y,-Z
4 1/2+X,1/2-Y,1/2+Z

loop_
_atom_site_label
_atom_site_type_symbol
_atom_site_fract_x
_atom_site_fract_y
_atom_site_fract_z
_atom_site_U_iso_or_equiv
_atom_site_adp_type
_atom_site_occupancy
_atom_site_symmetry_multiplicity
_atom_site_calc_flag
_atom_site_refinement_flags
Sn1 Sn 0.582340(17) 0.168880(7) 0.199223(17) 0.02420(5) Uani 1.00 1 d .
Sn2 Sn 0.323041(16) 0.099448(7) 0.189207(16) 0.02183(5) Uani 1.00 1 d .
Pd1 Pd 0.365145(18) 0.191401(7) 0.190012(18) 0.02158(5) Uani 1.00 1 d P
P1 P 0.17270(7) 0.20883(3) 0.20054(7) 0.02866(17) Uani 1.00 1 d .
P2 P 0.39310(7) 0.27345(3) 0.20193(8) 0.0341(2) Uani 1.00 1 d .
C1 C 0.6302(2) 0.12944(11) 0.3495(2) 0.0272(6) Uani 1.00 1 d .
C2 C 0.5681(3) 0.13831(12) 0.4399(2) 0.0352(7) Uani 1.00 1 d .
C3 C 0.5909(3) 0.11339(14) 0.5388(2) 0.0445(8) Uani 1.00 1 d .
C4 C 0.6762(3) 0.07912(14) 0.5485(3) 0.0460(9) Uani 1.00 1 d .
C5 C 0.7382(3) 0.06970(14) 0.4610(3) 0.0480(9) Uani 1.00 1 d .
C6 C 0.7158(2) 0.09464(13) 0.3629(2) 0.0405(8) Uani 1.00 1 d .
C7 C 0.7084(2) 0.22742(11) 0.2243(2) 0.0295(6) Uani 1.00 1 d .
C8 C 0.7597(2) 0.23920(12) 0.3284(2) 0.0342(7) Uani 1.00 1 d .
C9 C 0.8368(2) 0.27795(13) 0.3451(3) 0.0440(8) Uani 1.00 1 d .
C10 C 0.8639(3) 0.30456(13) 0.2568(3) 0.0494(10) Uani 1.00 1 d .
C11 C 0.8172(3) 0.29263(13) 0.1528(3) 0.0478(9) Uani 1.00 1 d .
C12 C 0.7408(3) 0.25418(12) 0.1362(3) 0.0387(7) Uani 1.00 1 d .
C13 C 0.6533(2) 0.13414(11) 0.0622(2) 0.0278(6) Uani 1.00 1 d .
C14 C 0.5862(3) 0.12005(12) -0.0333(2) 0.0356(7) Uani 1.00 1 d .
C15 C 0.6351(3) 0.09849(13) -0.1195(2) 0.0447(9) Uani 1.00 1 d .
C16 C 0.7523(3) 0.09060(13) -0.1127(3) 0.0462(9) Uani 1.00 1 d .
C17 C 0.8215(3) 0.10426(12) -0.0188(3) 0.0417(8) Uani 1.00 1 d .
C18 C 0.7716(2) 0.12597(12) 0.0675(2) 0.0345(7) Uani 1.00 1 d .
C19 C 0.4480(2) 0.04226(10) 0.2194(2) 0.0237(5) Uani 1.00 1 d .
C20 C 0.4659(2) 0.02085(11) 0.3232(2) 0.0299(6) Uani 1.00 1 d .
C21 C 0.5483(3) -0.01474(12) 0.3453(2) 0.0353(7) Uani 1.00 1 d .
C22 C 0.6145(3) -0.02962(13) 0.2641(3) 0.0415(8) Uani 1.00 1 d .
C23 C 0.5969(3) -0.00885(13) 0.1599(2) 0.0418(8) Uani 1.00 1 d .
C24 C 0.5149(2) 0.02682(11) 0.1391(2) 0.0318(7) Uani 1.00 1 d .
C25 C 0.2099(2) 0.08313(11) 0.3155(2) 0.0254(6) Uani 1.00 1 d .
C26 C 0.1023(2) 0.06156(12) 0.2908(2) 0.0374(7) Uani 1.00 1 d .
C27 C 0.0300(3) 0.05250(14) 0.3725(3) 0.0466(9) Uani 1.00 1 d .
C28 C 0.0634(3) 0.06484(14) 0.4795(3) 0.0458(9) Uani 1.00 1 d .
C29 C 0.1700(3) 0.08582(14) 0.5069(2) 0.0415(8) Uani 1.00 1 d .
C30 C 0.2420(2) 0.09448(12) 0.4256(2) 0.0333(7) Uani 1.00 1 d .
C31 C 0.2244(2) 0.07963(11) 0.0347(2) 0.0252(6) Uani 1.00 1 d .
C32 C 0.1726(2) 0.03461(12) 0.0190(2) 0.0331(7) Uani 1.00 1 d .
C33 C 0.1091(3) 0.02289(14) -0.0808(3) 0.0439(9) Uani 1.00 1 d .
C34 C 0.0989(3) 0.05516(15) -0.1662(2) 0.0460(9) Uani 1.00 1 d .
C35 C 0.1504(3) 0.09968(13) -0.1531(2) 0.0408(8) Uani 1.00 1 d .
C36 C 0.2122(2) 0.11152(12) -0.0532(2) 0.0331(7) Uani 1.00 1 d .
C37 C 0.1263(5) 0.2079(2) 0.3356(3) 0.099(2) Uani 1.00 1 d .
C38 C 0.0515(3) 0.17910(18) 0.1243(4) 0.0705(13) Uani 1.00 1 d .
C39 C 0.4700(3) 0.29450(14) 0.3303(3) 0.0541(10) Uani 1.00 1 d .
C40 C 0.4547(4) 0.30815(14) 0.0974(4) 0.0627(12) Uani 1.00 1 d .
C41 C 0.1530(3) 0.27021(14) 0.1533(4) 0.0629(12) Uani 1.00 1 d .
C42 C 0.2500(3) 0.30159(13) 0.2055(4) 0.0593(12) Uani 1.00 1 d .
H1 H 0.5090 0.1619 0.4336 0.042 Uiso 1.00 1 c R
H2 H 0.5479 0.1200 0.5991 0.053 Uiso 1.00 1 c R
H3 H 0.6923 0.0619 0.6157 0.055 Uiso 1.00 1 c R
H4 H 0.7969 0.0459 0.4679 0.058 Uiso 1.00 1 c R
H5 H 0.7600 0.0878 0.3035 0.049 Uiso 1.00 1 c R
H6 H 0.7425 0.2207 0.3900 0.041 Uiso 1.00 1 c R
H7 H 0.8700 0.2857 0.4175 0.053 Uiso 1.00 1 c R
H8 H 0.9148 0.3311 0.2678 0.059 Uiso 1.00 1 c R
H9 H 0.8369 0.3107 0.0914 0.057 Uiso 1.00 1 c R
H10 H 0.7103 0.2461 0.0632 0.046 Uiso 1.00 1 c R
H11 H 0.5052 0.1253 -0.0395 0.043 Uiso 1.00 1 c R
H12 H 0.5874 0.0890 -0.1839 0.054 Uiso 1.00 1 c R
H13 H 0.7854 0.0758 -0.1723 0.055 Uiso 1.00 1 c R
H14 H 0.9024 0.0989 -0.0132 0.050 Uiso 1.00 1 c R
H15 H 0.8195 0.1355 0.1318 0.041 Uiso 1.00 1 c R
H16 H 0.4209 0.0308 0.3798 0.036 Uiso 1.00 1 c R
H17 H 0.5592 -0.0289 0.4165 0.042 Uiso 1.00 1 c R
H18 H 0.6715 -0.0538 0.2792 0.050 Uiso 1.00 1 c R
H19 H 0.6412 -0.0191 0.1030 0.050 Uiso 1.00 1 c R
H20 H 0.5043 0.0410 0.0679 0.038 Uiso 1.00 1 c R
H21 H 0.0778 0.0529 0.2167 0.045 Uiso 1.00 1 c R
H22 H -0.0428 0.0377 0.3537 0.056 Uiso 1.00 1 c R
H23 H 0.0135 0.0590 0.5350 0.055 Uiso 1.00 1 c R
H24 H 0.1938 0.0943 0.5814 0.050 Uiso 1.00 1 c R
H25 H 0.3155 0.1086 0.4456 0.040 Uiso 1.00 1 c R
H26 H 0.1808 0.0117 0.0771 0.040 Uiso 1.00 1 c R
H27 H 0.0727 -0.0076 -0.0896 0.053 Uiso 1.00 1 c R
H28 H 0.0565 0.0469 -0.2345 0.055 Uiso 1.00 1 c R
H29 H 0.1436 0.1221 -0.2122 0.049 Uiso 1.00 1 c R
H30 H 0.2471 0.1423 -0.0448 0.040 Uiso 1.00 1 c R
H31 H 0.1007 0.1765 0.3514 0.119 Uiso 1.00 1 c R
H32 H 0.0648 0.2300 0.3390 0.119 Uiso 1.00 1 c R
H33 H 0.1888 0.2166 0.3882 0.119 Uiso 1.00 1 c R
H34 H 0.0320 0.1953 0.0562 0.085 Uiso 1.00 1 c R
H35 H -0.0128 0.1796 0.1663 0.085 Uiso 1.00 1 c R
H36 H 0.0714 0.1468 0.1103 0.085 Uiso 1.00 1 c R
H37 H 0.4163 0.3014 0.3818 0.065 Uiso 1.00 1 c R
H38 H 0.5118 0.3228 0.3167 0.065 Uiso 1.00 1 c R
H39 H 0.5220 0.2704 0.3596 0.065 Uiso 1.00 1 c R
H40 H 0.5362 0.3095 0.1140 0.075 Uiso 1.00 1 c R
H41 H 0.4241 0.3398 0.0959 0.075 Uiso 1.00 1 c R
H42 H 0.4364 0.2935 0.0274 0.075 Uiso 1.00 1 c R
H43 H 0.1525 0.2711 0.0753 0.076 Uiso 1.00 1 c R
H44 H 0.0815 0.2820 0.1732 0.076 Uiso 1.00 1 c R
H45 H 0.2378 0.3074 0.2803 0.071 Uiso 1.00 1 c R
H46 H 0.2489 0.3312 0.1667 0.071 Uiso 1.00 1 c R

loop_
_atom_site_aniso_label
_atom_site_aniso_U_11
_atom_site_aniso_U_22
_atom_site_aniso_U_33
_atom_site_aniso_U_12
_atom_site_aniso_U_13
_atom_site_aniso_U_23
Sn1 0.01811(10) 0.02804(12) 0.02645(12) -0.00080(7) 0.00231(8) 0.00075(8)
Sn2 0.02131(10) 0.02177(11) 0.02230(11) -0.00231(7) 0.00178(8) -0.00074(8)
Pd1 0.01756(11) 0.02075(12) 0.02599(13) 0.00001(8) 0.00013(9) -0.00297(9)
P1 0.0190(3) 0.0328(4) 0.0340(4) 0.0032(3) 0.0018(3) 0.0034(3)
P2 0.0258(4) 0.0226(4) 0.0525(5) 0.0001(3) -0.0022(3) -0.0074(3)
C1 0.0237(14) 0.0308(15) 0.0267(15) -0.0078(12) 0.0001(12) 0.0007(12)
C2 0.0411(18) 0.0327(17) 0.0318(17) -0.0051(14) 0.0045(14) -0.0036(14)
C3 0.058(2) 0.048(2) 0.0286(18) -0.0129(18) 0.0110(16) -0.0036(15)
C4 0.047(2) 0.054(2) 0.0343(19) -0.0172(18) -0.0073(16) 0.0149(17)
C5 0.0322(18) 0.057(2) 0.054(2) 0.0040(16) -0.0001(16) 0.0203(19)
C6 0.0285(17) 0.054(2) 0.040(2) 0.0069(15) 0.0083(14) 0.0143(16)
C7 0.0207(14) 0.0288(16) 0.0391(18) 0.0003(11) 0.0039(12) -0.0025(13)
C8 0.0262(15) 0.0362(18) 0.0403(18) -0.0010(13) 0.0033(13) -0.0025(14)
C9 0.0297(17) 0.042(2) 0.060(2) -0.0004(15) -0.0003(16) -0.0154(18)
C10 0.0289(18) 0.037(2) 0.083(3) -0.0042(14) 0.0081(19) -0.0072(19)
C11 0.043(2) 0.040(2) 0.062(2) -0.0056(16) 0.0132(18) 0.0125(18)
C12 0.0350(18) 0.0355(18) 0.046(2) -0.0032(14) 0.0044(15) 0.0077(15)
C13 0.0293(15) 0.0260(15) 0.0292(16) -0.0011(12) 0.0076(12) 0.0019(12)
C14 0.0370(18) 0.0389(18) 0.0311(17) -0.0045(14) 0.0043(14) 0.0053(14)
C15 0.064(2) 0.047(2) 0.0231(17) -0.0099(18) 0.0020(16) 0.0002(15)
C16 0.070(2) 0.0365(19) 0.0347(19) 0.0006(18) 0.0192(18) -0.0021(15)
C17 0.043(2) 0.0391(19) 0.046(2) 0.0057(15) 0.0168(17) 0.0008(16)
C18 0.0282(16) 0.0414(18) 0.0344(18) -0.0028(13) 0.0052(13) -0.0037(14)
C19 0.0244(14) 0.0220(14) 0.0243(14) -0.0022(11) 0.0008(11) -0.0002(11)
C20 0.0347(16) 0.0318(16) 0.0234(15) 0.0003(13) 0.0047(12) -0.0008(12)
C21 0.0436(19) 0.0367(18) 0.0249(16) 0.0071(14) -0.0005(14) 0.0092(13)
C22 0.0379(19) 0.043(2) 0.042(2) 0.0128(15) 0.0002(15) 0.0014(16)
C23 0.041(2) 0.050(2) 0.0358(18) 0.0121(16) 0.0138(15) -0.0025(16)
C24 0.0376(17) 0.0354(17) 0.0232(15) 0.0016(13) 0.0067(13) 0.0036(13)
C25 0.0256(14) 0.0278(15) 0.0236(15) 0.0019(12) 0.0062(11) 0.0001(12)
C26 0.0336(17) 0.0410(19) 0.0383(19) -0.0085(14) 0.0065(14) -0.0101(15)
C27 0.0349(19) 0.058(2) 0.050(2) -0.0160(17) 0.0170(17) -0.0096(18)
C28 0.045(2) 0.055(2) 0.041(2) 0.0014(17) 0.0215(17) 0.0062(17)
C29 0.0389(19) 0.059(2) 0.0275(17) 0.0051(17) 0.0075(14) 0.0010(16)
C30 0.0250(15) 0.0446(19) 0.0300(17) -0.0008(13) 0.0020(13) -0.0004(14)
C31 0.0241(14) 0.0276(15) 0.0242(15) -0.0006(11) 0.0040(11) -0.0023(12)
C32 0.0360(17) 0.0337(17) 0.0299(17) -0.0081(13) 0.0055(13) -0.0046(13)
C33 0.0369(19) 0.054(2) 0.041(2) -0.0172(16) 0.0057(15) -0.0186(17)
C34 0.039(2) 0.072(2) 0.0259(18) 0.0039(18) -0.0022(14) -0.0148(18)
C35 0.046(2) 0.053(2) 0.0232(16) 0.0112(17) 0.0025(15) 0.0055(15)
C36 0.0414(18) 0.0290(16) 0.0288(17) 0.0035(13) 0.0037(14) 0.0009(13)
C37 0.117(4) 0.141(5) 0.046(2) 0.094(4) 0.040(2) 0.033(2)
C38 0.034(2) 0.078(3) 0.096(3) 0.007(2) -0.010(2) -0.012(2)
C39 0.044(2) 0.043(2) 0.072(2) 0.0004(17) -0.009(2) -0.030(2)
C40 0.070(3) 0.040(2) 0.079(3) -0.001(2) 0.009(2) 0.016(2)
C41 0.038(2) 0.049(2) 0.103(3) 0.0069(18) 0.009(2) 0.010(2)
C42 0.036(2) 0.0296(19) 0.109(3) 0.0082(15) -0.010(2) -0.022(2)

loop_
_atom_type_symbol
_atom_type_description
_atom_type_scat_dispersion_real
_atom_type_scat_dispersion_imag
_atom_type_scat_source
C C 0.003 0.002
;
International Tables for Crystallography
(1992, Vol. C, Tables 4.2.6.8 and 6.1.1.4)
;
H H 0.000 0.000
;
International Tables for Crystallography
(1992, Vol. C, Table 6.1.1.4)
;
Pd Pd -0.999 1.007
;
International Tables for Crystallography
(1992, Vol. C, Tables 4.2.6.8 and 6.1.1.4)
;
P P 0.102 0.094
;
International Tables for Crystallography
(1992, Vol. C, Tables 4.2.6.8 and 6.1.1.4)
;
Sn Sn -0.654 1.425
;
International Tables for Crystallography
(1992, Vol. C, Tables 4.2.6.8 and 6.1.1.4)
;

loop_
_geom_angle_atom_site_label_1
_geom_angle_atom_site_label_2
_geom_angle_atom_site_label_3
_geom_angle
_geom_angle_publ_flag
Pd1 Sn1 C1 108.88(8) yes
Pd1 Sn1 C7 117.48(7) yes
Pd1 Sn1 C13 121.54(7) yes
C1 Sn1 C7 98.66(11) yes
C1 Sn1 C13 109.90(11) yes
C7 Sn1 C13 97.77(11) yes
Pd1 Sn2 C19 126.83(7) yes
Pd1 Sn2 C25 109.28(8) yes
Pd1 Sn2 C31 109.59(8) yes
C19 Sn2 C25 99.96(11) yes
C19 Sn2 C31 104.23(10) yes
C25 Sn2 C31 104.76(10) yes
Sn1 Pd1 Sn2 86.848(8) yes
Sn1 Pd1 P1 174.08(2) yes
Sn1 Pd1 P2 96.07(2) yes
Sn2 Pd1 P1 91.34(2) yes
Sn2 Pd1 P2 175.44(2) yes
P1 Pd1 P2 85.41(2) yes
Pd1 P1 C37 115.93(18) yes
Pd1 P1 C38 125.86(16) yes
Pd1 P1 C41 105.81(13) yes
C37 P1 C38 99.8(2) yes
C37 P1 C41 105.4(2) yes
C38 P1 C41 101.7(2) yes
Pd1 P2 C39 115.27(13) yes
Pd1 P2 C40 123.30(14) yes
Pd1 P2 C42 107.43(11) yes
C39 P2 C40 103.72(19) yes
C39 P2 C42 101.98(19) yes
C40 P2 C42 102.5(2) yes
Sn1 C1 C2 117.9(2) yes
Sn1 C1 C6 125.0(2) yes
C2 C1 C6 117.0(2) yes
C1 C2 C3 121.7(3) yes
C2 C3 C4 119.4(3) yes
C3 C4 C5 120.0(3) yes
C4 C5 C6 120.5(3) yes
C1 C6 C5 121.4(3) yes
Sn1 C7 C8 121.5(2) yes
Sn1 C7 C12 121.5(2) yes
C8 C7 C12 117.0(2) yes
C7 C8 C9 121.6(3) yes
C8 C9 C10 119.9(3) yes
C9 C10 C11 119.6(3) yes
C10 C11 C12 120.5(3) yes
C7 C12 C11 121.4(3) yes
Sn1 C13 C14 123.0(2) yes
Sn1 C13 C18 119.6(2) yes
C14 C13 C18 117.4(3) yes
C13 C14 C15 121.2(3) yes
C14 C15 C16 120.6(3) yes
C15 C16 C17 119.7(3) yes
C16 C17 C18 119.4(3) yes
C13 C18 C17 121.7(3) yes
Sn2 C19 C20 120.2(2) yes
Sn2 C19 C24 121.9(2) yes
C20 C19 C24 117.8(2) yes
C19 C20 C21 121.1(2) yes
C20 C21 C22 120.2(3) yes
C21 C22 C23 119.3(3) yes
C22 C23 C24 119.9(3) yes
C19 C24 C23 121.7(2) yes
Sn2 C25 C26 122.4(2) yes
Sn2 C25 C30 120.8(2) yes
C26 C25 C30 116.8(2) yes
C25 C26 C27 121.5(3) yes
C26 C27 C28 120.2(3) yes
C27 C28 C29 119.8(3) yes
C28 C29 C30 119.9(3) yes
C25 C30 C29 121.9(2) yes
Sn2 C31 C32 121.9(2) yes
Sn2 C31 C36 120.6(2) yes
C32 C31 C36 117.5(2) yes
C31 C32 C33 120.8(3) yes
C32 C33 C34 120.3(3) yes
C33 C34 C35 120.0(3) yes
C34 C35 C36 119.7(3) yes
C31 C36 C35 121.8(3) yes
P1 C41 C42 110.3(2) yes
P2 C42 C41 112.4(2) yes
C1 C2 H1 119.2 no
C3 C2 H1 119.2 no
C2 C3 H2 120.3 no
C4 C3 H2 120.3 no
C3 C4 H3 120.0 no
C5 C4 H3 120.0 no
C4 C5 H4 119.8 no
C6 C5 H4 119.8 no
C1 C6 H5 119.3 no
C5 C6 H5 119.3 no
C7 C8 H6 119.2 no
C9 C8 H6 119.2 no
C8 C9 H7 120.1 no
C10 C9 H7 120.1 no
C9 C10 H8 120.2 no
C11 C10 H8 120.2 no
C10 C11 H9 119.7 no
C12 C11 H9 119.7 no
C7 C12 H10 119.3 no
C11 C12 H10 119.3 no
C13 C14 H11 119.4 no
C15 C14 H11 119.4 no
C14 C15 H12 119.7 no
C16 C15 H12 119.7 no
C15 C16 H13 120.2 no
C17 C16 H13 120.2 no
C16 C17 H14 120.3 no
C18 C17 H14 120.3 no
C13 C18 H15 119.1 no
C17 C18 H15 119.1 no
C19 C20 H16 119.5 no
C21 C20 H16 119.5 no
C20 C21 H17 119.9 no
C22 C21 H17 119.9 no
C21 C22 H18 120.4 no
C23 C22 H18 120.4 no
C22 C23 H19 120.1 no
C24 C23 H19 120.1 no
C19 C24 H20 119.2 no
C23 C24 H20 119.2 no
C25 C26 H21 119.3 no
C27 C26 H21 119.3 no
C26 C27 H22 119.9 no
C28 C27 H22 119.9 no
C27 C28 H23 120.1 no
C29 C28 H23 120.1 no
C28 C29 H24 120.1 no
C30 C29 H24 120.1 no
C25 C30 H25 119.1 no
C29 C30 H25 119.1 no
C31 C32 H26 119.6 no
C33 C32 H26 119.6 no
C32 C33 H27 119.9 no
C34 C33 H27 119.9 no
C33 C34 H28 120.0 no
C35 C34 H28 120.0 no
C34 C35 H29 120.2 no
C36 C35 H29 120.2 no
C31 C36 H30 119.1 no
C35 C36 H30 119.1 no
P1 C37 H31 109.5 no
P1 C37 H32 109.5 no
P1 C37 H33 109.5 no
H31 C37 H32 109.5 no
H31 C37 H33 109.5 no
H32 C37 H33 109.5 no
P1 C38 H34 109.5 no
P1 C38 H35 109.5 no
P1 C38 H36 109.5 no
H34 C38 H35 109.5 no
H34 C38 H36 109.5 no
H35 C38 H36 109.5 no
P2 C39 H37 109.5 no
P2 C39 H38 109.5 no
P2 C39 H39 109.5 no
H37 C39 H38 109.5 no
H37 C39 H39 109.5 no
H38 C39 H39 109.5 no
P2 C40 H40 109.5 no
P2 C40 H41 109.5 no
P2 C40 H42 109.5 no
H40 C40 H41 109.5 no
H40 C40 H42 109.5 no
H41 C40 H42 109.5 no
P1 C41 H43 109.3 no
P1 C41 H44 109.3 no
C42 C41 H43 109.3 no
C42 C41 H44 109.3 no
H43 C41 H44 109.5 no
P2 C42 H45 108.7 no
P2 C42 H46 108.7 no
C41 C42 H45 108.7 no
C41 C42 H46 108.7 no
H45 C42 H46 109.5 no

loop_
_geom_bond_atom_site_label_1
_geom_bond_atom_site_label_2
_geom_bond_distance
_geom_bond_publ_flag
Sn1 Pd1 2.5984(2) yes
Sn1 C1 2.157(2) yes
Sn1 C7 2.195(2) yes
Sn1 C13 2.166(3) yes
Sn2 Pd1 2.6079(2) yes
Sn2 C19 2.164(2) yes
Sn2 C25 2.176(3) yes
Sn2 C31 2.171(2) yes
Pd1 P1 2.3110(8) yes
Pd1 P2 2.3111(8) yes
P1 C37 1.784(4) yes
P1 C38 1.808(4) yes
P1 C41 1.811(4) yes
P2 C39 1.816(4) yes
P2 C40 1.806(4) yes
P2 C42 1.847(3) yes
C1 C2 1.401(4) yes
C1 C6 1.389(4) yes
C2 C3 1.391(4) yes
C3 C4 1.374(5) yes
C4 C5 1.374(5) yes
C5 C6 1.383(5) yes
C7 C8 1.384(4) yes
C7 C12 1.391(4) yes
C8 C9 1.405(4) yes
C9 C10 1.370(6) yes
C10 C11 1.366(6) yes
C11 C12 1.394(5) yes
C13 C14 1.389(4) yes
C13 C18 1.392(4) yes
C14 C15 1.383(5) yes
C15 C16 1.378(6) yes
C16 C17 1.382(5) yes
C17 C18 1.392(5) yes
C19 C20 1.394(4) yes
C19 C24 1.381(4) yes
C20 C21 1.387(4) yes
C21 C22 1.380(5) yes
C22 C23 1.390(5) yes
C23 C24 1.384(4) yes
C25 C26 1.395(4) yes
C25 C30 1.391(4) yes
C26 C27 1.392(5) yes
C27 C28 1.365(5) yes
C28 C29 1.381(5) yes
C29 C30 1.385(4) yes
C31 C32 1.396(4) yes
C31 C36 1.387(4) yes
C32 C33 1.394(4) yes
C33 C34 1.371(5) yes
C34 C35 1.380(5) yes
C35 C36 1.387(4) yes
C41 C42 1.516(5) yes
C2 H1 0.950 no
C3 H2 0.950 no
C4 H3 0.950 no
C5 H4 0.950 no
C6 H5 0.950 no
C8 H6 0.950 no
C9 H7 0.950 no
C10 H8 0.950 no
C11 H9 0.950 no
C12 H10 0.950 no
C14 H11 0.950 no
C15 H12 0.950 no
C16 H13 0.950 no
C17 H14 0.950 no
C18 H15 0.950 no
C20 H16 0.950 no
C21 H17 0.950 no
C22 H18 0.950 no
C23 H19 0.950 no
C24 H20 0.950 no
C26 H21 0.950 no
C27 H22 0.950 no
C28 H23 0.950 no
C29 H24 0.950 no
C30 H25 0.950 no
C32 H26 0.950 no
C33 H27 0.950 no
C34 H28 0.950 no
C35 H29 0.950 no
C36 H30 0.950 no
C37 H31 0.950 no
C37 H32 0.950 no
C37 H33 0.950 no
C38 H34 0.950 no
C38 H35 0.950 no
C38 H36 0.950 no
C39 H37 0.950 no
C39 H38 0.950 no
C39 H39 0.950 no
C40 H40 0.950 no
C40 H41 0.950 no
C40 H42 0.950 no
C41 H43 0.950 no
C41 H44 0.950 no
C42 H45 0.950 no
C42 H46 0.950 no
